data_7127268
loop_
_publ_author_name
'Shi, Wei-Yu'
'Ding, Ya-Nan'
'Liu, Ce'
'Zheng, Nian'
'Gou, Xue-Ya'
'Li, Ming'
'Zhang, Zhe'
'Liu, Hong-Chao'
'Niu, Zhi-Jie'
'Liang, Yong-Min'

_publ_section_title
;
 Three-component ruthenium-catalyzed remote C-H functionalization of
 8-aminoquinoline amides.
;
_journal_issue 84
_journal_name_full 'Chemical communications (Cambridge, England)'
_journal_page_first 12729
_journal_page_last 12732
_journal_paper_doi 10.1039/d0cc05491g
_journal_volume 56
_journal_year 2020
_chemical_absolute_configuration unk
_chemical_formula_moiety 'C33 H28 F2 N2 O4'
_chemical_formula_sum 'C33 H28 F2 N2 O4'
_chemical_formula_weight 554.57
_space_group_crystal_system orthorhombic
_space_group_IT_number 29
_space_group_name_Hall 'P 2c -2ac'
_space_group_name_H-M_alt 'P c a 21'
_atom_sites_solution_hydrogens geom
_atom_sites_solution_primary direct
_audit_block_doi 10.5517/ccdc.csd.cc2598wn
_audit_creation_date 2020-05-20
_audit_creation_method
;
Olex2 1.3
(compiled 2020.02.04 svn.rd84adfe8 for OlexSys, GUI svn.r6032)
;
_audit_update_record
;
2020-05-20 deposited with the CCDC.	2020-09-15 downloaded from the CCDC.
;
_cell_angle_alpha 90
_cell_angle_beta 90
_cell_angle_gamma 90
_cell_formula_units_Z 4
_cell_length_a 26.9151(4)
_cell_length_b 13.9396(2)
_cell_length_c 7.31714(13)
_cell_measurement_reflns_used 7507
_cell_measurement_temperature 293.01(11)
_cell_measurement_theta_max 69.5950
_cell_measurement_theta_min 4.5460
_cell_volume 2745.29(7)
_computing_cell_refinement 'CrysAlisPro 1.171.38.43f (Rigaku OD, 2015)'
_computing_data_collection 'CrysAlisPro 1.171.38.43f (Rigaku OD, 2015)'
_computing_data_reduction 'CrysAlisPro 1.171.38.43f (Rigaku OD, 2015)'
_computing_molecular_graphics 'Olex2 1.3 (Dolomanov et al., 2009)'
_computing_publication_material 'Olex2 1.3 (Dolomanov et al., 2009)'
_computing_structure_refinement 'SHELXL 2018/3 (Sheldrick, 2015)'
_computing_structure_solution 'SHELXS  (Sheldrick, 2008)'
_diffrn_ambient_environment air
_diffrn_ambient_temperature 293.01(11)
_diffrn_detector 'CCD plate'
_diffrn_detector_area_resol_mean 8.0367
_diffrn_detector_type Eos
_diffrn_measured_fraction_theta_full 0.999
_diffrn_measured_fraction_theta_max 0.993
_diffrn_measurement_details
;
List of Runs (angles in degrees, time in seconds):

  # Type    Start    End  Width  t~exp~   \w     \q     \k     \f   Frames
#--------------------------------------------------------------------------
  1  \w    -15.00  42.00   1.00    1.00    --   54.00 -57.00  60.00   57
  2  \w     44.00  70.00   1.00    1.00    --  108.00-111.00  60.00   26
  3  \w     42.00 124.00   1.00    1.00    --  108.00 -63.00 -30.00   82
  4  \w     44.00 114.00   1.00    1.00    --  108.00-111.00-120.00   70
  5  \w     13.00  47.00   1.00    1.00    --   54.00 -57.00 -60.00   34
  6  \w    -12.00  22.00   1.00    1.00    --    0.00 -38.00-180.00   34
  7  \w    -64.00 -17.00   1.00    1.00    --    0.00 -38.00-180.00   47
  8  \w     86.00 169.00   1.00    1.00    --  108.00  63.00 -90.00   83
  9  \w    117.00 142.00   1.00    1.00    --  108.00  50.00 -60.00   25
 10  \w    105.00 150.00   1.00    1.00    --  108.00 111.00 -60.00   45
 11  \w     47.00 118.00   1.00    1.00    --   54.00  57.00 150.00   71
 12  \w    -48.00 -23.00   1.00    1.00    --    0.00 135.00 -61.00   25
 13  \w    -63.00 -37.00   1.00    1.00    --    0.00 135.00 118.00   26
 14  \w    -16.00   9.00   1.00    1.00    --   54.00 -77.00 -90.00   25
 15  \w     14.00  75.00   1.00    1.00    --   54.00 -99.00 -90.00   61
 16  \w     82.00 127.00   1.00    1.00    --  108.00 -63.00  60.00   45
 17  \w    111.00 164.00   1.00    1.00    --  108.00 111.00-120.00   53
 18  \w    104.00 140.00   1.00    1.00    --  108.00 111.00-180.00   36
 19  \w     92.00 118.00   1.00    1.00    --  108.00 -63.00-120.00   26
 20  \w     90.00 137.00   1.00    1.00    --  108.00 -25.00-150.00   47
 21  \w    -69.00  21.00   1.00    1.00    --    0.00 -57.00 -60.00   90
 22  \w    -21.00  69.00   1.00    1.00    --    0.00  57.00 120.00   90
 23  \w     33.00 123.00   1.00    1.00    --   54.00  57.00  30.00   90
 24  \w     24.00 124.00   1.00    1.00    --   54.00  77.00 -60.00  100
 25  \w     24.00  56.00   1.00    1.00    --   54.00  77.00  90.00   32
 26  \w     33.00 123.00   1.00    1.00    --   54.00  57.00-120.00   90
;
_diffrn_measurement_device 'four-circle diffractometer'
_diffrn_measurement_device_type 'SuperNova, Dual, Cu at zero, Eos'
_diffrn_measurement_method '\w scans'
_diffrn_orient_matrix_type 'CrysAlisPro convention (1999,Acta A55,543-557)'
_diffrn_orient_matrix_UB_11 0.0472842000
_diffrn_orient_matrix_UB_12 -0.0617246000
_diffrn_orient_matrix_UB_13 0.0156377000
_diffrn_orient_matrix_UB_21 -0.0033714000
_diffrn_orient_matrix_UB_22 0.0049901000
_diffrn_orient_matrix_UB_23 0.2098831000
_diffrn_orient_matrix_UB_31 -0.0320810000
_diffrn_orient_matrix_UB_32 -0.0915809000
_diffrn_orient_matrix_UB_33 0.0010707000
_diffrn_radiation_monochromator mirror
_diffrn_radiation_probe x-ray
_diffrn_radiation_type 'Cu K\a'
_diffrn_radiation_wavelength 1.54184
_diffrn_reflns_av_R_equivalents 0.0298
_diffrn_reflns_av_unetI/netI 0.0297
_diffrn_reflns_Laue_measured_fraction_full 0.999
_diffrn_reflns_Laue_measured_fraction_max 0.993
_diffrn_reflns_limit_h_max 27
_diffrn_reflns_limit_h_min -32
_diffrn_reflns_limit_k_max 12
_diffrn_reflns_limit_k_min -16
_diffrn_reflns_limit_l_max 8
_diffrn_reflns_limit_l_min -6
_diffrn_reflns_number 14221
_diffrn_reflns_point_group_measured_fraction_full 0.852
_diffrn_reflns_point_group_measured_fraction_max 0.839
_diffrn_reflns_theta_full 67.684
_diffrn_reflns_theta_max 69.756
_diffrn_reflns_theta_min 3.571
_diffrn_source 'micro-focus sealed X-ray tube'
_diffrn_source_type 'SuperNova (Cu) X-ray Source'
_exptl_absorpt_coefficient_mu 0.808
_exptl_absorpt_correction_T_max 1.00000
_exptl_absorpt_correction_T_min 0.16454
_exptl_absorpt_correction_type multi-scan
_exptl_absorpt_process_details
;
CrysAlisPro 1.171.38.43f (Rigaku Oxford Diffraction, 2015)
Empirical absorption correction using spherical harmonics,
 implemented in SCALE3 ABSPACK scaling algorithm.
;
_exptl_crystal_colour 'clear light colourless'
_exptl_crystal_colour_lustre clear
_exptl_crystal_colour_modifier light
_exptl_crystal_colour_primary colourless
_exptl_crystal_density_diffrn 1.342
_exptl_crystal_description block
_exptl_crystal_F_000 1160
_exptl_crystal_size_max 0.14
_exptl_crystal_size_mid 0.07
_exptl_crystal_size_min 0.04
_refine_diff_density_max 0.125
_refine_diff_density_min -0.151
_refine_diff_density_rms 0.027
_refine_ls_abs_structure_details
;
 Flack x determined using 1320 quotients [(I+)-(I-)]/[(I+)+(I-)]
 (Parsons, Flack and Wagner, Acta Cryst. B69 (2013) 249-259).
;
_refine_ls_abs_structure_Flack 0.14(9)
_refine_ls_extinction_coef 0.0028(2)
_refine_ls_extinction_expression Fc^*^=kFc[1+0.001xFc^2^\l^3^/sin(2\q)]^-1/4^
_refine_ls_extinction_method 'SHELXL-2018/3 (Sheldrick 2018)'
_refine_ls_goodness_of_fit_ref 1.066
_refine_ls_hydrogen_treatment constr
_refine_ls_matrix_type full
_refine_ls_number_parameters 373
_refine_ls_number_reflns 4341
_refine_ls_number_restraints 1
_refine_ls_restrained_S_all 1.066
_refine_ls_R_factor_all 0.0365
_refine_ls_R_factor_gt 0.0337
_refine_ls_shift/su_max 0.000
_refine_ls_shift/su_mean 0.000
_refine_ls_structure_factor_coef Fsqd
_refine_ls_weighting_details 'w=1/[\s^2^(Fo^2^)+(0.0454P)^2^+0.0961P] where P=(Fo^2^+2Fc^2^)/3'
_refine_ls_weighting_scheme calc
_refine_ls_wR_factor_gt 0.0839
_refine_ls_wR_factor_ref 0.0864
_reflns_Friedel_coverage 0.558
_reflns_Friedel_fraction_full 0.677
_reflns_Friedel_fraction_max 0.658
_reflns_number_gt 4063
_reflns_number_total 4341
_reflns_threshold_expression 'I > 2\s(I)'
_cod_data_source_file d0cc05491g2.cif
_cod_data_source_block shiweiy_0518
_cod_depositor_comments 'Adding full bibliography for 7127268.cif.'
_cod_original_cell_volume 2745.29(8)
_cod_database_code 7127268
_shelx_shelxl_version_number 2018/3
_shelx_space_group_comment
;
The symmetry employed for this shelxl refinement is uniquely defined
by the following loop, which should always be used as a source of
symmetry information in preference to the above space-group names.
They are only intended as comments.
;
_shelx_estimated_absorpt_t_max 0.968
_shelx_estimated_absorpt_t_min 0.895
_reflns_odcompleteness_completeness 99.82
_reflns_odcompleteness_iscentric 1
_reflns_odcompleteness_theta 66.97
_olex2_refinement_description
;
1. Fixed Uiso
 At 1.2 times of:
  All C(H) groups, All C(H,H) groups, All N(H) groups
 At 1.5 times of:
  All C(H,H,H) groups
2.a Ternary CH refined with riding coordinates:
 C21(H21)
2.b Secondary CH2 refined with riding coordinates:
 C22(H22A,H22B), C25(H25A,H25B)
2.c Aromatic/amide H refined with riding coordinates:
 N1(H1), C14(H14), C9(H9), C17(H17), C7(H7), C5(H5), C19(H19), C28(H28),
 C4(H4), C2(H2), C10(H10), C6(H6), C29(H29), C32(H32), C18(H18), C31(H31),
 C13(H13)
2.d Idealised Me refined as rotating group:
 C33(H33A,H33B,H33C), C26(H26A,H26B,H26C)
;
_olex2_date_sample_data_collection 2020-05-20
_olex2_submission_special_instructions 'No special instructions were received'
_oxdiff_exptl_absorpt_empirical_details
;
Empirical correction (ABSPACK) includes:
- Absorption correction using spherical harmonics
- Frame scaling
;
_oxdiff_exptl_absorpt_empirical_full_max 4.163
_oxdiff_exptl_absorpt_empirical_full_min 0.457

loop_
_space_group_symop_operation_xyz
'x, y, z'
'-x, -y, z+1/2'
'-x+1/2, y, z+1/2'
'x+1/2, -y, z'

loop_
_atom_site_label
_atom_site_type_symbol
_atom_site_fract_x
_atom_site_fract_y
_atom_site_fract_z
_atom_site_U_iso_or_equiv
_atom_site_adp_type
_atom_site_occupancy
_atom_site_site_symmetry_order
_atom_site_calc_flag
_atom_site_refinement_flags_posn
_atom_site_refinement_flags_adp
_atom_site_refinement_flags_occupancy
_atom_site_disorder_assembly
_atom_site_disorder_group
F1 F -0.14150(8) -0.09869(13) -0.9573(2) 0.0707(5) Uani 1 1 d . . . . .
F2 F -0.22048(7) -0.06823(13) -0.9193(3) 0.0766(6) Uani 1 1 d . . . . .
O3 O -0.18970(7) 0.06916(12) -0.6551(3) 0.0501(5) Uani 1 1 d . . . . .
O4 O -0.01949(7) 0.17610(13) -0.3907(3) 0.0562(5) Uani 1 1 d . . . . .
O1 O -0.20547(7) -0.36963(14) 0.1857(3) 0.0562(5) Uani 1 1 d . . . . .
O2 O -0.13896(10) 0.08850(15) -0.8932(4) 0.0771(7) Uani 1 1 d . . . . .
N2 N -0.05940(7) -0.42226(14) -0.1939(3) 0.0433(5) Uani 1 1 d . . . . .
N1 N -0.13345(7) -0.40586(14) 0.0403(3) 0.0418(5) Uani 1 1 d . . . . .
H1 H -0.106877 -0.439666 0.050756 0.050 Uiso 1 1 calc R U . . .
C24 C -0.16457(10) 0.03993(19) -0.7986(4) 0.0465(6) Uani 1 1 d . . . . .
C14 C -0.17219(9) -0.23324(17) -0.3207(4) 0.0418(6) Uani 1 1 d . . . . .
H14 H -0.199328 -0.195040 -0.350688 0.050 Uiso 1 1 calc R U . . .
C22 C -0.17768(9) -0.13302(17) -0.6697(4) 0.0426(6) Uani 1 1 d . . . . .
H22A H -0.194837 -0.191186 -0.705920 0.051 Uiso 1 1 calc R U . . .
H22B H -0.197228 -0.102639 -0.574528 0.051 Uiso 1 1 calc R U . . .
C12 C -0.13638(8) -0.34902(16) -0.1173(3) 0.0366(5) Uani 1 1 d . . . . .
C9 C -0.10114(10) -0.6114(2) 0.4502(4) 0.0495(7) Uani 1 1 d . . . . .
H9 H -0.074262 -0.652848 0.437942 0.059 Uiso 1 1 calc R U . . .
C17 C -0.04807(9) -0.30457(19) -0.4989(4) 0.0456(6) Uani 1 1 d . . . . .
H17 H -0.043249 -0.264611 -0.599171 0.055 Uiso 1 1 calc R U . . .
C7 C -0.11907(11) -0.6767(2) 0.7578(4) 0.0518(7) Uani 1 1 d . . . . .
H7 H -0.091821 -0.717502 0.750339 0.062 Uiso 1 1 calc R U . . .
C5 C -0.18945(12) -0.6169(2) 0.9225(4) 0.0568(8) Uani 1 1 d . . . . .
H5 H -0.209496 -0.619091 1.025946 0.068 Uiso 1 1 calc R U . . .
C19 C -0.02083(10) -0.4299(2) -0.3028(4) 0.0514(7) Uani 1 1 d . . . . .
H19 H 0.002704 -0.476800 -0.276846 0.062 Uiso 1 1 calc R U . . .
C21 C -0.12674(9) -0.16030(17) -0.5904(4) 0.0387(5) Uani 1 1 d . . . . .
H21 H -0.108254 -0.192984 -0.687566 0.046 Uiso 1 1 calc R U . . .
C33 C 0.01664(11) 0.2155(2) -0.5119(5) 0.0695(10) Uani 1 1 d . . . . .
H33A H 0.028356 0.275516 -0.464120 0.104 Uiso 1 1 calc R U . . .
H33B H 0.001879 0.225732 -0.629715 0.104 Uiso 1 1 calc R U . . .
H33C H 0.044014 0.171757 -0.523379 0.104 Uiso 1 1 calc R U . . .
C1 C -0.15256(8) -0.48496(16) 0.3261(4) 0.0367(5) Uani 1 1 d . . . . .
C28 C -0.05908(10) -0.0381(2) -0.6454(4) 0.0529(7) Uani 1 1 d . . . . .
H28 H -0.051564 -0.071019 -0.752479 0.064 Uiso 1 1 calc R U . . .
C15 C -0.13160(8) -0.23086(16) -0.4323(3) 0.0360(5) Uani 1 1 d . . . . .
C4 C -0.20019(10) -0.55378(18) 0.7861(4) 0.0466(6) Uani 1 1 d . . . . .
H4 H -0.227244 -0.512722 0.797742 0.056 Uiso 1 1 calc R U . . .
C3 C -0.17055(9) -0.55024(16) 0.6271(3) 0.0368(5) Uani 1 1 d . . . . .
C25 C -0.18376(11) 0.16832(19) -0.5986(5) 0.0568(7) Uani 1 1 d . . . . .
H25A H -0.191490 0.211292 -0.698942 0.068 Uiso 1 1 calc R U . . .
H25B H -0.149852 0.180126 -0.559699 0.068 Uiso 1 1 calc R U . . .
C30 C -0.04278(9) 0.09330(17) -0.4448(4) 0.0427(6) Uani 1 1 d . . . . .
C11 C -0.16666(9) -0.41507(17) 0.1790(4) 0.0390(6) Uani 1 1 d . . . . .
C20 C -0.09483(8) -0.35599(16) -0.2365(3) 0.0344(5) Uani 1 1 d . . . . .
C23 C -0.17509(10) -0.06654(19) -0.8317(4) 0.0480(6) Uani 1 1 d . . . . .
C2 C -0.18055(9) -0.48571(16) 0.4821(3) 0.0367(5) Uani 1 1 d . . . . .
H2 H -0.206824 -0.442769 0.493230 0.044 Uiso 1 1 calc R U . . .
C10 C -0.11250(9) -0.54998(19) 0.3107(4) 0.0458(6) Uani 1 1 d . . . . .
H10 H -0.093612 -0.550988 0.204332 0.055 Uiso 1 1 calc R U . . .
C6 C -0.14849(12) -0.6788(2) 0.9087(4) 0.0576(8) Uani 1 1 d . . . . .
H6 H -0.141445 -0.721302 1.003117 0.069 Uiso 1 1 calc R U . . .
C29 C -0.03243(10) 0.0446(2) -0.6031(5) 0.0554(8) Uani 1 1 d . . . . .
H29 H -0.007791 0.066631 -0.681698 0.066 Uiso 1 1 calc R U . . .
C27 C -0.09619(8) -0.07276(16) -0.5339(3) 0.0371(5) Uani 1 1 d . . . . .
C32 C -0.10549(9) -0.02291(17) -0.3726(3) 0.0402(6) Uani 1 1 d . . . . .
H32 H -0.129887 -0.045162 -0.293221 0.048 Uiso 1 1 calc R U . . .
C16 C -0.09162(8) -0.29565(16) -0.3924(3) 0.0348(5) Uani 1 1 d . . . . .
C18 C -0.01314(10) -0.3715(2) -0.4554(4) 0.0523(7) Uani 1 1 d . . . . .
H18 H 0.015361 -0.378185 -0.526094 0.063 Uiso 1 1 calc R U . . .
C8 C -0.12940(9) -0.61308(17) 0.6118(4) 0.0410(6) Uani 1 1 d . . . . .
C26 C -0.21853(13) 0.1837(2) -0.4454(6) 0.0779(10) Uani 1 1 d . . . . .
H26A H -0.209987 0.141706 -0.346315 0.117 Uiso 1 1 calc R U . . .
H26B H -0.251805 0.170273 -0.485164 0.117 Uiso 1 1 calc R U . . .
H26C H -0.216417 0.249121 -0.405202 0.117 Uiso 1 1 calc R U . . .
C31 C -0.07928(9) 0.05867(18) -0.3283(4) 0.0432(6) Uani 1 1 d . . . . .
H31 H -0.086071 0.090720 -0.219636 0.052 Uiso 1 1 calc R U . . .
C13 C -0.17514(9) -0.29049(17) -0.1627(4) 0.0413(6) Uani 1 1 d . . . . .
H13 H -0.203362 -0.288462 -0.089449 0.050 Uiso 1 1 calc R U . . .

loop_
_atom_site_aniso_label
_atom_site_aniso_U_11
_atom_site_aniso_U_22
_atom_site_aniso_U_33
_atom_site_aniso_U_23
_atom_site_aniso_U_13
_atom_site_aniso_U_12
F1 0.1068(14) 0.0681(11) 0.0371(9) -0.0010(8) 0.0115(10) 0.0123(10)
F2 0.0876(13) 0.0720(11) 0.0700(13) 0.0095(10) -0.0400(12) -0.0070(9)
O3 0.0589(11) 0.0396(9) 0.0518(12) 0.0016(9) 0.0056(10) -0.0040(8)
O4 0.0497(10) 0.0471(10) 0.0717(14) 0.0085(11) 0.0021(9) -0.0129(8)
O1 0.0539(11) 0.0600(11) 0.0547(12) 0.0178(10) 0.0101(9) 0.0169(9)
O2 0.0949(16) 0.0596(12) 0.0767(17) 0.0219(13) 0.0328(14) -0.0028(12)
N2 0.0362(10) 0.0401(10) 0.0536(14) 0.0053(11) -0.0042(10) 0.0002(9)
N1 0.0371(10) 0.0428(11) 0.0456(12) 0.0121(10) 0.0009(10) -0.0010(9)
C24 0.0515(15) 0.0460(14) 0.0420(15) 0.0121(13) -0.0001(13) 0.0043(12)
C14 0.0413(12) 0.0398(13) 0.0444(15) 0.0075(12) 0.0011(12) 0.0070(11)
C22 0.0491(13) 0.0382(12) 0.0405(14) 0.0026(12) -0.0036(12) -0.0034(11)
C12 0.0392(12) 0.0327(11) 0.0378(14) 0.0054(10) -0.0019(10) -0.0074(10)
C9 0.0423(14) 0.0529(16) 0.0532(17) 0.0082(14) 0.0016(13) 0.0117(12)
C17 0.0476(14) 0.0491(14) 0.0402(15) 0.0017(12) 0.0060(12) -0.0008(12)
C7 0.0577(16) 0.0434(14) 0.0544(17) 0.0083(13) -0.0081(14) 0.0010(12)
C5 0.078(2) 0.0526(17) 0.0396(16) 0.0011(14) 0.0091(14) -0.0142(15)
C19 0.0411(14) 0.0501(15) 0.0630(19) 0.0028(14) 0.0004(13) 0.0078(12)
C21 0.0457(13) 0.0372(12) 0.0333(13) 0.0016(11) 0.0064(10) 0.0049(11)
C33 0.0605(18) 0.0673(19) 0.081(2) 0.0313(19) -0.0054(17) -0.0231(15)
C1 0.0347(10) 0.0359(12) 0.0395(13) 0.0017(11) -0.0033(10) -0.0039(9)
C28 0.0526(15) 0.0522(14) 0.0539(18) -0.0025(14) 0.0214(14) 0.0004(12)
C15 0.0427(12) 0.0307(11) 0.0347(13) 0.0007(10) -0.0006(11) -0.0014(10)
C4 0.0554(15) 0.0415(13) 0.0428(15) -0.0021(12) 0.0049(13) -0.0043(12)
C3 0.0410(11) 0.0322(11) 0.0371(13) -0.0039(10) -0.0038(10) -0.0081(10)
C25 0.0618(16) 0.0396(14) 0.069(2) -0.0009(15) -0.0080(16) -0.0041(12)
C30 0.0349(12) 0.0395(12) 0.0537(16) 0.0116(12) -0.0013(11) 0.0003(10)
C11 0.0397(12) 0.0365(12) 0.0407(14) 0.0039(11) -0.0019(11) -0.0059(10)
C20 0.0338(11) 0.0307(11) 0.0387(13) -0.0013(10) -0.0041(10) -0.0071(9)
C23 0.0560(15) 0.0505(15) 0.0375(15) 0.0016(13) -0.0063(13) 0.0018(13)
C2 0.0367(11) 0.0335(12) 0.0398(14) -0.0010(10) -0.0017(10) -0.0036(10)
C10 0.0406(12) 0.0530(15) 0.0439(15) 0.0086(13) 0.0072(12) 0.0026(11)
C6 0.081(2) 0.0477(16) 0.0438(16) 0.0116(14) -0.0058(16) -0.0089(15)
C29 0.0473(14) 0.0537(15) 0.065(2) 0.0049(15) 0.0214(14) -0.0078(13)
C27 0.0371(12) 0.0374(12) 0.0369(14) 0.0069(10) 0.0044(10) 0.0036(10)
C32 0.0392(11) 0.0451(13) 0.0362(14) 0.0066(11) 0.0090(11) -0.0041(10)
C16 0.0372(11) 0.0320(11) 0.0352(13) -0.0011(10) -0.0004(10) -0.0038(9)
C18 0.0398(13) 0.0608(17) 0.0564(18) -0.0002(15) 0.0076(13) 0.0065(12)
C8 0.0439(12) 0.0359(12) 0.0434(15) 0.0020(11) -0.0073(11) -0.0043(10)
C26 0.082(2) 0.0646(19) 0.086(3) -0.025(2) 0.010(2) -0.0009(18)
C31 0.0464(13) 0.0441(13) 0.0392(14) 0.0030(12) 0.0050(12) -0.0030(11)
C13 0.0398(12) 0.0408(12) 0.0432(15) 0.0073(12) 0.0079(11) 0.0010(10)

loop_
_atom_type_symbol
_atom_type_description
_atom_type_scat_dispersion_real
_atom_type_scat_dispersion_imag
_atom_type_scat_source
C C 0.0181 0.0091 'International Tables Vol C Tables 4.2.6.8 and 6.1.1.4'
H H 0.0000 0.0000 'International Tables Vol C Tables 4.2.6.8 and 6.1.1.4'
F F 0.0727 0.0534 'International Tables Vol C Tables 4.2.6.8 and 6.1.1.4'
N N 0.0311 0.0180 'International Tables Vol C Tables 4.2.6.8 and 6.1.1.4'
O O 0.0492 0.0322 'International Tables Vol C Tables 4.2.6.8 and 6.1.1.4'

loop_
_geom_angle_atom_site_label_1
_geom_angle_atom_site_label_2
_geom_angle_atom_site_label_3
_geom_angle
_geom_angle_site_symmetry_1
_geom_angle_site_symmetry_3
_geom_angle_publ_flag
C24 O3 C25 117.8(2) . . ?
C30 O4 C33 117.1(2) . . ?
C19 N2 C20 118.0(2) . . ?
C12 N1 H1 115.4 . . ?
C11 N1 H1 115.4 . . ?
C11 N1 C12 129.1(2) . . ?
O3 C24 C23 109.4(2) . . ?
O2 C24 O3 126.0(3) . . ?
O2 C24 C23 124.6(3) . . ?
C15 C14 H14 118.3 . . ?
C15 C14 C13 123.4(2) . . ?
C13 C14 H14 118.3 . . ?
H22A C22 H22B 107.6 . . ?
C21 C22 H22A 108.7 . . ?
C21 C22 H22B 108.7 . . ?
C23 C22 H22A 108.7 . . ?
C23 C22 H22B 108.7 . . ?
C23 C22 C21 114.1(2) . . ?
N1 C12 C20 115.0(2) . . ?
C13 C12 N1 125.5(2) . . ?
C13 C12 C20 119.5(2) . . ?
C10 C9 H9 119.4 . . ?
C10 C9 C8 121.1(2) . . ?
C8 C9 H9 119.4 . . ?
C16 C17 H17 119.9 . . ?
C18 C17 H17 119.9 . . ?
C18 C17 C16 120.2(2) . . ?
C6 C7 H7 119.6 . . ?
C6 C7 C8 120.8(3) . . ?
C8 C7 H7 119.6 . . ?
C4 C5 H5 119.6 . . ?
C4 C5 C6 120.7(3) . . ?
C6 C5 H5 119.6 . . ?
N2 C19 H19 118.1 . . ?
N2 C19 C18 123.7(2) . . ?
C18 C19 H19 118.1 . . ?
C22 C21 H21 107.1 . . ?
C15 C21 C22 111.7(2) . . ?
C15 C21 H21 107.1 . . ?
C15 C21 C27 110.9(2) . . ?
C27 C21 C22 112.61(19) . . ?
C27 C21 H21 107.1 . . ?
O4 C33 H33A 109.5 . . ?
O4 C33 H33B 109.5 . . ?
O4 C33 H33C 109.5 . . ?
H33A C33 H33B 109.5 . . ?
H33A C33 H33C 109.5 . . ?
H33B C33 H33C 109.5 . . ?
C2 C1 C11 117.7(2) . . ?
C2 C1 C10 118.8(2) . . ?
C10 C1 C11 123.5(2) . . ?
C29 C28 H28 118.9 . . ?
C27 C28 H28 118.9 . . ?
C27 C28 C29 122.2(3) . . ?
C14 C15 C21 122.6(2) . . ?
C14 C15 C16 117.6(2) . . ?
C16 C15 C21 119.8(2) . . ?
C5 C4 H4 119.8 . . ?
C5 C4 C3 120.4(3) . . ?
C3 C4 H4 119.8 . . ?
C4 C3 C2 122.1(2) . . ?
C4 C3 C8 119.1(2) . . ?
C8 C3 C2 118.8(2) . . ?
O3 C25 H25A 110.4 . . ?
O3 C25 H25B 110.4 . . ?
O3 C25 C26 106.5(2) . . ?
H25A C25 H25B 108.6 . . ?
C26 C25 H25A 110.4 . . ?
C26 C25 H25B 110.4 . . ?
O4 C30 C31 116.0(3) . . ?
C29 C30 O4 124.6(2) . . ?
C29 C30 C31 119.4(2) . . ?
O1 C11 N1 122.9(2) . . ?
O1 C11 C1 121.6(2) . . ?
N1 C11 C1 115.5(2) . . ?
N2 C20 C12 117.1(2) . . ?
N2 C20 C16 122.9(2) . . ?
C16 C20 C12 120.0(2) . . ?
F1 C23 F2 105.5(2) . . ?
F1 C23 C24 107.6(2) . . ?
F1 C23 C22 111.0(2) . . ?
F2 C23 C24 104.7(2) . . ?
F2 C23 C22 108.3(2) . . ?
C22 C23 C24 118.8(2) . . ?
C1 C2 C3 121.7(2) . . ?
C1 C2 H2 119.2 . . ?
C3 C2 H2 119.2 . . ?
C9 C10 C1 120.9(2) . . ?
C9 C10 H10 119.6 . . ?
C1 C10 H10 119.6 . . ?
C7 C6 C5 120.2(3) . . ?
C7 C6 H6 119.9 . . ?
C5 C6 H6 119.9 . . ?
C28 C29 H29 120.2 . . ?
C30 C29 C28 119.5(2) . . ?
C30 C29 H29 120.2 . . ?
C28 C27 C21 120.7(2) . . ?
C28 C27 C32 117.2(2) . . ?
C32 C27 C21 122.1(2) . . ?
C27 C32 H32 119.3 . . ?
C31 C32 C27 121.3(2) . . ?
C31 C32 H32 119.3 . . ?
C17 C16 C15 124.4(2) . . ?
C17 C16 C20 116.2(2) . . ?
C20 C16 C15 119.4(2) . . ?
C17 C18 C19 118.9(3) . . ?
C17 C18 H18 120.5 . . ?
C19 C18 H18 120.5 . . ?
C9 C8 C7 122.6(2) . . ?
C9 C8 C3 118.6(2) . . ?
C7 C8 C3 118.7(2) . . ?
C25 C26 H26A 109.5 . . ?
C25 C26 H26B 109.5 . . ?
C25 C26 H26C 109.5 . . ?
H26A C26 H26B 109.5 . . ?
H26A C26 H26C 109.5 . . ?
H26B C26 H26C 109.5 . . ?
C30 C31 H31 119.8 . . ?
C32 C31 C30 120.3(3) . . ?
C32 C31 H31 119.8 . . ?
C14 C13 H13 120.1 . . ?
C12 C13 C14 119.7(2) . . ?
C12 C13 H13 120.1 . . ?

loop_
_geom_bond_atom_site_label_1
_geom_bond_atom_site_label_2
_geom_bond_distance
_geom_bond_site_symmetry_2
_geom_bond_publ_flag
F1 C23 1.365(3) . ?
F2 C23 1.380(3) . ?
O3 C24 1.313(3) . ?
O3 C25 1.452(3) . ?
O4 C33 1.426(3) . ?
O4 C30 1.372(3) . ?
O1 C11 1.223(3) . ?
O2 C24 1.189(3) . ?
N2 C19 1.313(3) . ?
N2 C20 1.364(3) . ?
N1 H1 0.8600 . ?
N1 C12 1.402(3) . ?
N1 C11 1.358(3) . ?
C24 C23 1.530(4) . ?
C14 H14 0.9300 . ?
C14 C15 1.364(3) . ?
C14 C13 1.408(4) . ?
C22 H22A 0.9700 . ?
C22 H22B 0.9700 . ?
C22 C21 1.537(3) . ?
C22 C23 1.506(4) . ?
C12 C20 1.422(3) . ?
C12 C13 1.365(3) . ?
C9 H9 0.9300 . ?
C9 C10 1.367(4) . ?
C9 C8 1.406(4) . ?
C17 H17 0.9300 . ?
C17 C16 1.413(3) . ?
C17 C18 1.362(4) . ?
C7 H7 0.9300 . ?
C7 C6 1.359(4) . ?
C7 C8 1.416(4) . ?
C5 H5 0.9300 . ?
C5 C4 1.362(4) . ?
C5 C6 1.403(4) . ?
C19 H19 0.9300 . ?
C19 C18 1.398(4) . ?
C21 H21 0.9800 . ?
C21 C15 1.524(3) . ?
C21 C27 1.528(3) . ?
C33 H33A 0.9600 . ?
C33 H33B 0.9600 . ?
C33 H33C 0.9600 . ?
C1 C11 1.500(3) . ?
C1 C2 1.368(3) . ?
C1 C10 1.413(3) . ?
C28 H28 0.9300 . ?
C28 C29 1.392(4) . ?
C28 C27 1.377(3) . ?
C15 C16 1.435(3) . ?
C4 H4 0.9300 . ?
C4 C3 1.411(4) . ?
C3 C2 1.417(3) . ?
C3 C8 1.417(3) . ?
C25 H25A 0.9700 . ?
C25 H25B 0.9700 . ?
C25 C26 1.476(5) . ?
C30 C29 1.371(4) . ?
C30 C31 1.388(4) . ?
C20 C16 1.419(3) . ?
C2 H2 0.9300 . ?
C10 H10 0.9300 . ?
C6 H6 0.9300 . ?
C29 H29 0.9300 . ?
C27 C32 1.392(3) . ?
C32 H32 0.9300 . ?
C32 C31 1.377(3) . ?
C18 H18 0.9300 . ?
C26 H26A 0.9600 . ?
C26 H26B 0.9600 . ?
C26 H26C 0.9600 . ?
C31 H31 0.9300 . ?
C13 H13 0.9300 . ?

loop_
_geom_torsion_atom_site_label_1
_geom_torsion_atom_site_label_2
_geom_torsion_atom_site_label_3
_geom_torsion_atom_site_label_4
_geom_torsion
_geom_torsion_site_symmetry_1
_geom_torsion_site_symmetry_2
_geom_torsion_site_symmetry_3
_geom_torsion_site_symmetry_4
_geom_torsion_publ_flag
O3 C24 C23 F1 -168.4(2) . . . . ?
O3 C24 C23 F2 79.7(3) . . . . ?
O3 C24 C23 C22 -41.3(3) . . . . ?
O4 C30 C29 C28 -179.0(3) . . . . ?
O4 C30 C31 C32 178.6(2) . . . . ?
O2 C24 C23 F1 14.1(4) . . . . ?
O2 C24 C23 F2 -97.8(3) . . . . ?
O2 C24 C23 C22 141.2(3) . . . . ?
N2 C19 C18 C17 -2.2(4) . . . . ?
N2 C20 C16 C17 -2.8(3) . . . . ?
N2 C20 C16 C15 177.1(2) . . . . ?
N1 C12 C20 N2 5.6(3) . . . . ?
N1 C12 C20 C16 -174.6(2) . . . . ?
N1 C12 C13 C14 176.6(2) . . . . ?
C24 O3 C25 C26 175.8(3) . . . . ?
C14 C15 C16 C17 177.4(2) . . . . ?
C14 C15 C16 C20 -2.5(3) . . . . ?
C22 C21 C15 C14 -29.4(3) . . . . ?
C22 C21 C15 C16 153.0(2) . . . . ?
C22 C21 C27 C28 -100.2(3) . . . . ?
C22 C21 C27 C32 77.6(3) . . . . ?
C12 N1 C11 O1 -2.1(4) . . . . ?
C12 N1 C11 C1 178.3(2) . . . . ?
C12 C20 C16 C17 177.4(2) . . . . ?
C12 C20 C16 C15 -2.7(3) . . . . ?
C5 C4 C3 C2 179.9(2) . . . . ?
C5 C4 C3 C8 -0.2(4) . . . . ?
C19 N2 C20 C12 179.8(2) . . . . ?
C19 N2 C20 C16 0.0(3) . . . . ?
C21 C22 C23 F1 48.5(3) . . . . ?
C21 C22 C23 F2 164.0(2) . . . . ?
C21 C22 C23 C24 -76.9(3) . . . . ?
C21 C15 C16 C17 -4.9(4) . . . . ?
C21 C15 C16 C20 175.2(2) . . . . ?
C21 C27 C32 C31 -176.7(2) . . . . ?
C33 O4 C30 C29 2.4(4) . . . . ?
C33 O4 C30 C31 -177.3(2) . . . . ?
C28 C27 C32 C31 1.2(4) . . . . ?
C15 C14 C13 C12 -1.5(4) . . . . ?
C15 C21 C27 C28 133.8(2) . . . . ?
C15 C21 C27 C32 -48.4(3) . . . . ?
C4 C5 C6 C7 -0.4(4) . . . . ?
C4 C3 C2 C1 -177.9(2) . . . . ?
C4 C3 C8 C9 177.8(2) . . . . ?
C4 C3 C8 C7 -0.7(3) . . . . ?
C25 O3 C24 O2 -3.9(4) . . . . ?
C25 O3 C24 C23 178.6(2) . . . . ?
C11 N1 C12 C20 -180.0(2) . . . . ?
C11 N1 C12 C13 -0.6(4) . . . . ?
C11 C1 C2 C3 179.0(2) . . . . ?
C11 C1 C10 C9 179.4(2) . . . . ?
C20 N2 C19 C18 2.6(4) . . . . ?
C20 C12 C13 C14 -4.0(4) . . . . ?
C23 C22 C21 C15 -177.6(2) . . . . ?
C23 C22 C21 C27 56.9(3) . . . . ?
C2 C1 C11 O1 -9.9(4) . . . . ?
C2 C1 C11 N1 169.8(2) . . . . ?
C2 C1 C10 C9 -1.3(4) . . . . ?
C2 C3 C8 C9 -2.3(3) . . . . ?
C2 C3 C8 C7 179.2(2) . . . . ?
C10 C9 C8 C7 179.1(3) . . . . ?
C10 C9 C8 C3 0.7(4) . . . . ?
C10 C1 C11 O1 169.5(3) . . . . ?
C10 C1 C11 N1 -10.8(3) . . . . ?
C10 C1 C2 C3 -0.4(3) . . . . ?
C6 C7 C8 C9 -177.3(3) . . . . ?
C6 C7 C8 C3 1.1(4) . . . . ?
C6 C5 C4 C3 0.7(4) . . . . ?
C29 C28 C27 C21 176.3(3) . . . . ?
C29 C28 C27 C32 -1.6(4) . . . . ?
C29 C30 C31 C32 -1.1(4) . . . . ?
C27 C21 C15 C14 97.0(3) . . . . ?
C27 C21 C15 C16 -80.6(3) . . . . ?
C27 C28 C29 C30 0.6(5) . . . . ?
C27 C32 C31 C30 0.1(4) . . . . ?
C16 C17 C18 C19 -0.9(4) . . . . ?
C18 C17 C16 C15 -176.8(2) . . . . ?
C18 C17 C16 C20 3.1(4) . . . . ?
C8 C9 C10 C1 1.1(4) . . . . ?
C8 C7 C6 C5 -0.6(4) . . . . ?
C8 C3 C2 C1 2.2(3) . . . . ?
C31 C30 C29 C28 0.8(4) . . . . ?
C13 C14 C15 C21 -172.9(2) . . . . ?
C13 C14 C15 C16 4.7(4) . . . . ?
C13 C12 C20 N2 -173.8(2) . . . . ?
C13 C12 C20 C16 6.0(3) . . . . ?
